data_7711660
loop_
_publ_author_name
'Dubrawski, Zack'
'Chang, Chia Yun'
'Carr, Cody'
'Gelfand, Benjamin Sidney'
'Piers, Warren'

_publ_section_title
;
 Electrocatalyst decomposition pathways: torsional strain in a second
 sphere proton relay shuts off CO2RR in a Re(2,2&#x2019;-bipyridyl)(CO)3X
 type electrocatalyst
;
_journal_name_full 'Dalton Transactions'
_journal_paper_doi 10.1039/D2DT02876J
_journal_year 2022
_chemical_formula_moiety 'C24 H17 Cl N3 O3 Re, 1.5(C H4 O)'
_chemical_formula_sum 'C25.5 H23 Cl N3 O4.5 Re'
_chemical_formula_weight 665.12
_space_group_crystal_system triclinic
_space_group_IT_number 2
_space_group_name_Hall '-P 1'
_space_group_name_H-M_alt 'P -1'
_atom_sites_solution_hydrogens geom
_atom_sites_solution_primary dual
_audit_creation_date 2022-04-20
_audit_creation_method
;
Olex2 1.3
(compiled 2020.11.12 svn.r5f609507 for OlexSys, GUI svn.r6408)
;
_audit_update_record
;
2022-05-27 deposited with the CCDC.	2022-10-31 downloaded from the CCDC.
;
_cell_angle_alpha 73.3670(10)
_cell_angle_beta 79.1560(10)
_cell_angle_gamma 76.0790(10)
_cell_formula_units_Z 4
_cell_length_a 10.6487(7)
_cell_length_b 14.8830(10)
_cell_length_c 17.1392(12)
_cell_measurement_reflns_used 9884
_cell_measurement_temperature 296.15
_cell_measurement_theta_max 28.614
_cell_measurement_theta_min 2.208
_cell_volume 2505.3(3)
_computing_cell_refinement 'SAINT V8.40A (Bruker, 2019)'
_computing_data_reduction 'SAINT V8.40A (Bruker, 2019)'
_computing_molecular_graphics 'Olex2 1.3 (Dolomanov et al., 2009)'
_computing_publication_material 'Olex2 1.3 (Dolomanov et al., 2009)'
_computing_structure_refinement 'SHELXL 2018/3 (Sheldrick, 2015)'
_computing_structure_solution 'SHELXT 2018/2 (Sheldrick, 2018)'
_diffrn_ambient_temperature 296.15
_diffrn_measured_fraction_theta_full 1.000
_diffrn_measured_fraction_theta_max 1.000
_diffrn_measurement_device_type 'Bruker APEX-II CCD'
_diffrn_measurement_method '\f and \w scans'
_diffrn_radiation_type MoK\a
_diffrn_radiation_wavelength 0.71073
_diffrn_reflns_av_R_equivalents 0.0690
_diffrn_reflns_av_unetI/netI 0.0629
_diffrn_reflns_Laue_measured_fraction_full 1.000
_diffrn_reflns_Laue_measured_fraction_max 1.000
_diffrn_reflns_limit_h_max 13
_diffrn_reflns_limit_h_min -13
_diffrn_reflns_limit_k_max 19
_diffrn_reflns_limit_k_min -19
_diffrn_reflns_limit_l_max 22
_diffrn_reflns_limit_l_min -22
_diffrn_reflns_number 48489
_diffrn_reflns_point_group_measured_fraction_full 1.000
_diffrn_reflns_point_group_measured_fraction_max 1.000
_diffrn_reflns_theta_full 25.242
_diffrn_reflns_theta_max 27.798
_diffrn_reflns_theta_min 1.250
_diffrn_source_current 30.0
_diffrn_source_power 1.5
_diffrn_source_voltage 50.0
_diffrn_standards_number 0
_exptl_absorpt_coefficient_mu 4.996
_exptl_absorpt_correction_T_max 0.7461
_exptl_absorpt_correction_T_min 0.6127
_exptl_absorpt_correction_type multi-scan
_exptl_absorpt_process_details
;
SADABS-2016/2 (Bruker,2016/2) was used for absorption correction.
wR2(int) was 0.0833 before and 0.0532 after correction.
The Ratio of minimum to maximum transmission is 0.8212.
The \l/2 correction factor is Not present.
;
_exptl_crystal_colour orange
_exptl_crystal_colour_primary orange
_exptl_crystal_density_diffrn 1.763
_exptl_crystal_description plank
_exptl_crystal_F_000 1300
_exptl_crystal_recrystallization_method 'Re-crystallisation from solvent: Hot methanol'
_exptl_crystal_size_max 0.207
_exptl_crystal_size_mid 0.119
_exptl_crystal_size_min 0.073
_refine_diff_density_max 1.016
_refine_diff_density_min -0.802
_refine_diff_density_rms 0.151
_refine_ls_extinction_method none
_refine_ls_goodness_of_fit_ref 0.997
_refine_ls_hydrogen_treatment constr
_refine_ls_matrix_type full
_refine_ls_number_parameters 639
_refine_ls_number_reflns 11853
_refine_ls_number_restraints 0
_refine_ls_restrained_S_all 0.997
_refine_ls_R_factor_all 0.0565
_refine_ls_R_factor_gt 0.0330
_refine_ls_shift/su_max 0.002
_refine_ls_shift/su_mean 0.000
_refine_ls_structure_factor_coef Fsqd
_refine_ls_weighting_details 'w=1/[\s^2^(Fo^2^)+(0.0181P)^2^] where P=(Fo^2^+2Fc^2^)/3'
_refine_ls_weighting_scheme calc
_refine_ls_wR_factor_gt 0.0555
_refine_ls_wR_factor_ref 0.0622
_reflns_Friedel_coverage 0.000
_reflns_number_gt 8740
_reflns_number_total 11853
_reflns_threshold_expression 'I > 2\s(I)'
_cod_data_source_file d2dt02876j2.cif
_cod_data_source_block mo_20220412zd_n62_0m
_cod_depositor_comments
;

2024-09-24
Z value and formula fixed to values more according to usual
chemical conventions.                 miguel
;
_cod_original_formula_sum 'C51 H46 Cl2 N6 O9 Re2'
_cod_original_formula_weight 1330.24
_cod_original_formula_moiety '2(C24 H17 Cl N3 O3 Re), 3(C H4 O)'
_cod_original_formula_units_Z 2
_cod_database_code 7711660
_shelx_shelxl_version_number 2018/3
_shelx_space_group_comment
;
The symmetry employed for this shelxl refinement is uniquely defined
by the following loop, which should always be used as a source of
symmetry information in preference to the above space-group names.
They are only intended as comments.
;
_shelx_estimated_absorpt_t_max 0.712
_shelx_estimated_absorpt_t_min 0.424
_olex2_refinement_description
;
1. Fixed Uiso
 At 1.2 times of:
  All C(H) groups
 At 1.5 times of:
  All C(H,H,H) groups, All O(H) groups
2.a Aromatic/amide H refined with riding coordinates:
 C4(H4), C5(H5), C6(H6), C7(H7), C10(H10), C11(H11), C13(H13), C14(H14),
 C15(H15), C19(H19), C20(H20), C21(H21), C22(H22), C23(H23), C28(H28), C29(H29),
  C30(H30), C31(H31), C34(H34), C35(H35), C37(H37), C38(H38), C39(H39),
 C43(H43), C44(H44), C45(H45), C46(H46), C47(H47)
2.b Idealised Me refined as rotating group:
 C24(H24A,H24B,H24C), C48(H48A,H48B,H48C), C1S(H1SA,H1SB,H1SC), C1S(H1SA,H1SB,
 H1SC), C1S(H1SA,H1SB,H1SC)
2.c Idealised tetrahedral OH refined as rotating group:
 O1S(H1S), O1S(H1S), O1S(H1S)
;
_olex2_submission_special_instructions 'No special instructions were received'

loop_
_space_group_symop_operation_xyz
'x, y, z'
'-x, -y, -z'

loop_
_atom_site_label
_atom_site_type_symbol
_atom_site_fract_x
_atom_site_fract_y
_atom_site_fract_z
_atom_site_U_iso_or_equiv
_atom_site_adp_type
_atom_site_occupancy
_atom_site_site_symmetry_order
_atom_site_calc_flag
_atom_site_refinement_flags_posn
_atom_site_refinement_flags_adp
_atom_site_refinement_flags_occupancy
_atom_site_disorder_assembly
_atom_site_disorder_group
Re1 Re 0.74140(2) 0.31443(2) 0.19086(2) 0.01652(5) Uani 1 1 d . . . . .
Cl1 Cl 0.91454(11) 0.40423(8) 0.18709(6) 0.0259(3) Uani 1 1 d . . . . .
O1 O 0.8864(3) 0.1363(2) 0.30430(19) 0.0358(9) Uani 1 1 d . . . . .
O2 O 0.6129(3) 0.3853(2) 0.3421(2) 0.0379(9) Uani 1 1 d . . . . .
O3 O 0.5150(3) 0.2134(3) 0.2118(2) 0.0379(9) Uani 1 1 d . . . . .
N1 N 0.6613(4) 0.4430(2) 0.1043(2) 0.0213(8) Uani 1 1 d . . . . .
N2 N 0.8515(3) 0.3042(2) 0.0679(2) 0.0177(8) Uani 1 1 d . . . . .
N3 N 0.8196(3) 0.1090(2) 0.1182(2) 0.0198(8) Uani 1 1 d . . . . .
C1 C 0.8318(4) 0.2023(3) 0.2604(3) 0.0232(10) Uani 1 1 d . . . . .
C2 C 0.6594(4) 0.3562(3) 0.2857(3) 0.0248(11) Uani 1 1 d . . . . .
C3 C 0.6020(5) 0.2515(3) 0.2006(3) 0.0251(11) Uani 1 1 d . . . . .
C4 C 0.5500(5) 0.5050(3) 0.1191(3) 0.0333(12) Uani 1 1 d . . . . .
H4 H 0.496211 0.488867 0.168275 0.040 Uiso 1 1 calc R U . . .
C5 C 0.5129(6) 0.5908(4) 0.0644(4) 0.0473(16) Uani 1 1 d . . . . .
H5 H 0.434767 0.631478 0.076158 0.057 Uiso 1 1 calc R U . . .
C6 C 0.5918(6) 0.6160(4) -0.0077(4) 0.0447(15) Uani 1 1 d . . . . .
H6 H 0.569116 0.674550 -0.045026 0.054 Uiso 1 1 calc R U . . .
C7 C 0.7055(6) 0.5531(4) -0.0240(3) 0.0381(14) Uani 1 1 d . . . . .
H7 H 0.760180 0.568982 -0.072803 0.046 Uiso 1 1 calc R U . . .
C8 C 0.7388(5) 0.4662(3) 0.0323(3) 0.0228(10) Uani 1 1 d . . . . .
C9 C 0.8532(4) 0.3921(3) 0.0191(2) 0.0210(10) Uani 1 1 d . . . . .
C10 C 0.9607(5) 0.4138(4) -0.0395(3) 0.0314(12) Uani 1 1 d . . . . .
H10 H 0.956153 0.474288 -0.075540 0.038 Uiso 1 1 calc R U . . .
C11 C 1.0699(5) 0.3464(4) -0.0431(3) 0.0362(13) Uani 1 1 d . . . . .
H11 H 1.144976 0.362587 -0.076336 0.043 Uiso 1 1 calc R U . . .
C12 C 1.0712(4) 0.2517(4) 0.0031(3) 0.0292(11) Uani 1 1 d . . . . .
C13 C 1.1795(5) 0.1769(4) -0.0023(3) 0.0421(14) Uani 1 1 d . . . . .
H13 H 1.257076 0.190827 -0.033589 0.051 Uiso 1 1 calc R U . . .
C14 C 1.1727(5) 0.0860(4) 0.0368(4) 0.0460(15) Uani 1 1 d . . . . .
H14 H 1.246558 0.037812 0.035949 0.055 Uiso 1 1 calc R U . . .
C15 C 1.0521(5) 0.0640(4) 0.0795(3) 0.0334(12) Uani 1 1 d . . . . .
H15 H 1.046878 0.000304 0.103623 0.040 Uiso 1 1 calc R U . . .
C16 C 0.9443(4) 0.1327(3) 0.0865(3) 0.0218(10) Uani 1 1 d . . . . .
C17 C 0.9543(4) 0.2304(3) 0.0542(3) 0.0218(10) Uani 1 1 d . . . . .
C18 C 0.7337(4) 0.1232(3) 0.0596(3) 0.0182(9) Uani 1 1 d . . . . .
C19 C 0.7627(5) 0.1651(3) -0.0239(3) 0.0256(11) Uani 1 1 d . . . . .
H19 H 0.840101 0.187356 -0.043229 0.031 Uiso 1 1 calc R U . . .
C20 C 0.6770(5) 0.1735(3) -0.0778(3) 0.0333(12) Uani 1 1 d . . . . .
H20 H 0.698044 0.200993 -0.133388 0.040 Uiso 1 1 calc R U . . .
C21 C 0.5614(5) 0.1421(4) -0.0515(3) 0.0370(13) Uani 1 1 d . . . . .
H21 H 0.503948 0.149306 -0.088571 0.044 Uiso 1 1 calc R U . . .
C22 C 0.5318(5) 0.1001(4) 0.0303(3) 0.0365(13) Uani 1 1 d . . . . .
H22 H 0.454530 0.077499 0.048613 0.044 Uiso 1 1 calc R U . . .
C23 C 0.6160(4) 0.0910(3) 0.0857(3) 0.0266(11) Uani 1 1 d . . . . .
H23 H 0.594065 0.063075 0.141066 0.032 Uiso 1 1 calc R U . . .
C24 C 0.8133(5) 0.0258(3) 0.1884(3) 0.0349(13) Uani 1 1 d . . . . .
H24A H 0.821863 -0.030183 0.169112 0.052 Uiso 1 1 calc R U . . .
H24B H 0.731117 0.035938 0.222295 0.052 Uiso 1 1 calc R U . . .
H24C H 0.882942 0.016955 0.219960 0.052 Uiso 1 1 calc R U . . .
Re2 Re 0.50448(2) 0.23415(2) 0.66934(2) 0.02004(5) Uani 1 1 d . . . . .
Cl2 Cl 0.31730(12) 0.16708(9) 0.65820(7) 0.0324(3) Uani 1 1 d . . . . .
O4 O 0.6059(4) 0.0388(3) 0.7827(2) 0.0458(10) Uani 1 1 d . . . . .
O5 O 0.3537(4) 0.3060(3) 0.8168(2) 0.0461(10) Uani 1 1 d . . . . .
O6 O 0.7242(3) 0.3148(2) 0.6989(2) 0.0366(9) Uani 1 1 d . . . . .
N4 N 0.4187(3) 0.3569(3) 0.5804(2) 0.0215(8) Uani 1 1 d . . . . .
N5 N 0.5754(3) 0.2021(2) 0.5466(2) 0.0191(8) Uani 1 1 d . . . . .
N6 N 0.8258(4) 0.1339(3) 0.6071(2) 0.0234(9) Uani 1 1 d . . . . .
C25 C 0.5707(5) 0.1123(4) 0.7401(3) 0.0275(11) Uani 1 1 d . . . . .
C26 C 0.4109(5) 0.2761(3) 0.7623(3) 0.0295(12) Uani 1 1 d . . . . .
C27 C 0.6437(5) 0.2850(3) 0.6834(3) 0.0249(11) Uani 1 1 d . . . . .
C28 C 0.3586(5) 0.4424(3) 0.5948(3) 0.0353(13) Uani 1 1 d . . . . .
H28 H 0.363223 0.453453 0.644874 0.042 Uiso 1 1 calc R U . . .
C29 C 0.2908(5) 0.5139(4) 0.5386(3) 0.0405(14) Uani 1 1 d . . . . .
H29 H 0.251380 0.572466 0.550144 0.049 Uiso 1 1 calc R U . . .
C30 C 0.2822(5) 0.4974(3) 0.4650(3) 0.0345(12) Uani 1 1 d . . . . .
H30 H 0.234676 0.544142 0.426735 0.041 Uiso 1 1 calc R U . . .
C31 C 0.3447(4) 0.4108(3) 0.4483(3) 0.0269(11) Uani 1 1 d . . . . .
H31 H 0.340845 0.398979 0.398406 0.032 Uiso 1 1 calc R U . . .
C32 C 0.4132(4) 0.3416(3) 0.5072(3) 0.0198(10) Uani 1 1 d . . . . .
C33 C 0.4897(4) 0.2501(3) 0.4937(2) 0.0211(10) Uani 1 1 d . . . . .
C34 C 0.4700(4) 0.2146(3) 0.4296(3) 0.0238(10) Uani 1 1 d . . . . .
H34 H 0.413309 0.251554 0.392020 0.029 Uiso 1 1 calc R U . . .
C35 C 0.5341(4) 0.1270(3) 0.4237(3) 0.0271(11) Uani 1 1 d . . . . .
H35 H 0.515188 0.100392 0.385405 0.032 Uiso 1 1 calc R U . . .
C36 C 0.6308(5) 0.0744(3) 0.4755(3) 0.0259(11) Uani 1 1 d . . . . .
C37 C 0.7031(5) -0.0163(3) 0.4698(3) 0.0333(12) Uani 1 1 d . . . . .
H37 H 0.683205 -0.046345 0.434257 0.040 Uiso 1 1 calc R U . . .
C38 C 0.8021(5) -0.0604(3) 0.5160(3) 0.0348(13) Uani 1 1 d . . . . .
H38 H 0.843986 -0.122937 0.515949 0.042 Uiso 1 1 calc R U . . .
C39 C 0.8414(5) -0.0120(3) 0.5637(3) 0.0308(12) Uani 1 1 d . . . . .
H39 H 0.913867 -0.040939 0.591224 0.037 Uiso 1 1 calc R U . . .
C40 C 0.7742(4) 0.0779(3) 0.5705(3) 0.0226(10) Uani 1 1 d . . . . .
C41 C 0.6581(4) 0.1184(3) 0.5321(2) 0.0189(10) Uani 1 1 d . . . . .
C42 C 0.8932(4) 0.2029(3) 0.5517(3) 0.0215(10) Uani 1 1 d . . . . .
C43 C 0.9716(4) 0.2467(3) 0.5803(3) 0.0301(12) Uani 1 1 d . . . . .
H43 H 0.976610 0.232232 0.636264 0.036 Uiso 1 1 calc R U . . .
C44 C 1.0411(5) 0.3107(4) 0.5266(3) 0.0387(13) Uani 1 1 d . . . . .
H44 H 1.092868 0.338826 0.546799 0.046 Uiso 1 1 calc R U . . .
C45 C 1.0358(5) 0.3342(4) 0.4432(3) 0.0382(13) Uani 1 1 d . . . . .
H45 H 1.084488 0.376914 0.407331 0.046 Uiso 1 1 calc R U . . .
C46 C 0.9577(5) 0.2937(4) 0.4141(3) 0.0328(12) Uani 1 1 d . . . . .
H46 H 0.952379 0.309658 0.358044 0.039 Uiso 1 1 calc R U . . .
C47 C 0.8861(4) 0.2288(3) 0.4674(3) 0.0246(11) Uani 1 1 d . . . . .
H47 H 0.832937 0.202336 0.446689 0.030 Uiso 1 1 calc R U . . .
C48 C 0.8881(5) 0.0815(3) 0.6824(3) 0.0347(13) Uani 1 1 d . . . . .
H48A H 0.847139 0.028348 0.711357 0.052 Uiso 1 1 calc R U . . .
H48B H 0.878049 0.123860 0.717175 0.052 Uiso 1 1 calc R U . . .
H48C H 0.979180 0.058526 0.667424 0.052 Uiso 1 1 calc R U . . .
O1S_1 O 1.2028(3) 0.2877(3) 0.1964(3) 0.0497(10) Uani 1 1 d . . . A 1
H1S_1 H 1.125861 0.313216 0.193403 0.074 Uiso 1 1 calc R U . A 1
C1S_1 C 1.2150(6) 0.1882(4) 0.2193(4) 0.0612(19) Uani 1 1 d . . . A 1
H1SA_1 H 1.164237 0.170036 0.187797 0.092 Uiso 1 1 calc R U . A 1
H1SB_1 H 1.184200 0.167938 0.276667 0.092 Uiso 1 1 calc R U . A 1
H1SC_1 H 1.304993 0.158476 0.209209 0.092 Uiso 1 1 calc R U . A 1
O1S_2 O 1.3176(3) 0.3975(3) 0.2583(2) 0.0449(10) Uani 1 1 d . . . B 1
H1S_2 H 1.288197 0.353939 0.252754 0.067 Uiso 1 1 calc R U . B 1
C1S_2 C 1.2246(6) 0.4830(4) 0.2429(3) 0.0463(15) Uani 1 1 d . . . B 1
H1SA_2 H 1.239778 0.516903 0.186276 0.070 Uiso 1 1 calc R U . B 1
H1SB_2 H 1.231580 0.521960 0.277257 0.070 Uiso 1 1 calc R U . B 1
H1SC_2 H 1.138741 0.468682 0.254498 0.070 Uiso 1 1 calc R U . B 1
O1S_3 O 0.0546(5) 0.2121(4) 0.7836(3) 0.0943(18) Uani 1 1 d . . . C 1
H1S_3 H 0.117085 0.195612 0.751120 0.141 Uiso 1 1 calc R U . C 1
C1S_3 C 0.0241(8) 0.3113(5) 0.7669(5) 0.097(3) Uani 1 1 d . . . C 1
H1SA_3 H 0.007144 0.337543 0.710937 0.145 Uiso 1 1 calc R U . C 1
H1SB_3 H 0.096116 0.334353 0.775281 0.145 Uiso 1 1 calc R U . C 1
H1SC_3 H -0.051909 0.330698 0.802931 0.145 Uiso 1 1 calc R U . C 1

loop_
_atom_site_aniso_label
_atom_site_aniso_U_11
_atom_site_aniso_U_22
_atom_site_aniso_U_33
_atom_site_aniso_U_23
_atom_site_aniso_U_13
_atom_site_aniso_U_12
Re1 0.01641(10) 0.01616(10) 0.01587(9) -0.00270(7) -0.00007(7) -0.00430(8)
Cl1 0.0293(7) 0.0285(6) 0.0217(5) 0.0007(5) -0.0056(5) -0.0161(5)
O1 0.045(2) 0.030(2) 0.0292(18) 0.0015(16) -0.0143(17) -0.0049(17)
O2 0.046(2) 0.039(2) 0.0333(19) -0.0211(17) 0.0141(17) -0.0164(18)
O3 0.029(2) 0.044(2) 0.048(2) -0.0183(19) 0.0015(17) -0.0197(18)
N1 0.022(2) 0.016(2) 0.027(2) -0.0041(17) -0.0094(17) -0.0025(17)
N2 0.019(2) 0.018(2) 0.0150(18) -0.0009(16) -0.0004(15) -0.0075(16)
N3 0.021(2) 0.017(2) 0.0204(19) -0.0005(16) -0.0038(16) -0.0066(16)
C1 0.026(3) 0.029(3) 0.017(2) -0.007(2) 0.000(2) -0.010(2)
C2 0.025(3) 0.021(3) 0.030(3) -0.007(2) 0.001(2) -0.011(2)
C3 0.026(3) 0.023(3) 0.022(2) -0.004(2) 0.001(2) -0.003(2)
C4 0.028(3) 0.028(3) 0.046(3) -0.014(2) -0.011(2) 0.001(2)
C5 0.048(4) 0.022(3) 0.072(4) -0.012(3) -0.035(3) 0.014(3)
C6 0.069(4) 0.019(3) 0.048(4) 0.002(3) -0.033(3) -0.005(3)
C7 0.065(4) 0.025(3) 0.029(3) 0.000(2) -0.020(3) -0.015(3)
C8 0.034(3) 0.018(2) 0.020(2) -0.0027(19) -0.006(2) -0.012(2)
C9 0.030(3) 0.024(3) 0.014(2) -0.0057(19) -0.0025(19) -0.012(2)
C10 0.048(3) 0.033(3) 0.019(2) -0.007(2) 0.001(2) -0.023(3)
C11 0.039(3) 0.054(4) 0.025(3) -0.018(3) 0.011(2) -0.028(3)
C12 0.020(3) 0.041(3) 0.034(3) -0.019(2) 0.001(2) -0.012(2)
C13 0.025(3) 0.061(4) 0.046(3) -0.027(3) 0.010(3) -0.014(3)
C14 0.015(3) 0.056(4) 0.071(4) -0.036(3) -0.002(3) 0.005(3)
C15 0.027(3) 0.027(3) 0.050(3) -0.018(3) -0.012(3) 0.002(2)
C16 0.017(2) 0.025(3) 0.025(2) -0.009(2) -0.005(2) -0.003(2)
C17 0.019(2) 0.029(3) 0.021(2) -0.010(2) -0.0006(19) -0.009(2)
C18 0.019(2) 0.014(2) 0.023(2) -0.0092(19) -0.0014(19) -0.0014(19)
C19 0.030(3) 0.023(3) 0.025(2) -0.005(2) -0.002(2) -0.008(2)
C20 0.048(4) 0.025(3) 0.025(3) -0.005(2) -0.013(2) 0.002(3)
C21 0.031(3) 0.039(3) 0.042(3) -0.016(3) -0.020(3) 0.009(3)
C22 0.024(3) 0.038(3) 0.055(3) -0.025(3) -0.006(3) -0.003(2)
C23 0.023(3) 0.033(3) 0.027(2) -0.013(2) 0.002(2) -0.006(2)
C24 0.048(3) 0.022(3) 0.034(3) 0.006(2) -0.019(3) -0.010(2)
Re2 0.02544(11) 0.01788(10) 0.01680(9) -0.00588(8) -0.00160(8) -0.00335(8)
Cl2 0.0348(7) 0.0376(7) 0.0311(6) -0.0139(6) 0.0034(6) -0.0186(6)
O4 0.061(3) 0.029(2) 0.033(2) 0.0055(18) -0.002(2) -0.0020(19)
O5 0.044(2) 0.060(3) 0.032(2) -0.024(2) 0.0036(18) 0.003(2)
O6 0.039(2) 0.039(2) 0.038(2) -0.0100(18) -0.0104(18) -0.0150(18)
N4 0.022(2) 0.020(2) 0.024(2) -0.0079(17) -0.0046(17) -0.0024(17)
N5 0.020(2) 0.017(2) 0.0185(18) -0.0027(16) -0.0009(16) -0.0041(16)
N6 0.026(2) 0.022(2) 0.0215(19) -0.0022(17) -0.0066(17) -0.0032(18)
C25 0.033(3) 0.026(3) 0.019(2) -0.005(2) 0.004(2) -0.004(2)
C26 0.029(3) 0.032(3) 0.028(3) -0.010(2) -0.009(2) 0.001(2)
C27 0.033(3) 0.021(3) 0.018(2) -0.005(2) -0.005(2) 0.001(2)
C28 0.045(3) 0.025(3) 0.039(3) -0.016(2) -0.011(3) 0.002(2)
C29 0.049(4) 0.020(3) 0.050(3) -0.012(3) -0.014(3) 0.006(3)
C30 0.036(3) 0.024(3) 0.038(3) -0.002(2) -0.012(3) 0.001(2)
C31 0.027(3) 0.024(3) 0.024(2) 0.001(2) -0.002(2) -0.003(2)
C32 0.019(2) 0.018(2) 0.022(2) -0.0018(19) -0.0010(19) -0.0078(19)
C33 0.022(3) 0.026(3) 0.015(2) -0.0046(19) 0.0023(19) -0.009(2)
C34 0.023(3) 0.028(3) 0.020(2) -0.006(2) -0.004(2) -0.005(2)
C35 0.029(3) 0.037(3) 0.021(2) -0.011(2) 0.001(2) -0.016(2)
C36 0.027(3) 0.026(3) 0.025(2) -0.006(2) 0.005(2) -0.013(2)
C37 0.036(3) 0.029(3) 0.038(3) -0.016(2) 0.009(3) -0.015(3)
C38 0.034(3) 0.018(3) 0.052(3) -0.018(2) 0.008(3) -0.003(2)
C39 0.025(3) 0.027(3) 0.035(3) -0.004(2) -0.001(2) 0.000(2)
C40 0.025(3) 0.021(3) 0.020(2) -0.002(2) -0.001(2) -0.005(2)
C41 0.022(2) 0.020(2) 0.015(2) -0.0044(19) 0.0057(18) -0.011(2)
C42 0.017(2) 0.023(3) 0.025(2) -0.010(2) -0.001(2) 0.000(2)
C43 0.027(3) 0.037(3) 0.028(3) -0.011(2) -0.004(2) -0.006(2)
C44 0.041(3) 0.040(3) 0.043(3) -0.017(3) -0.003(3) -0.019(3)
C45 0.033(3) 0.038(3) 0.039(3) 0.000(3) 0.001(3) -0.015(3)
C46 0.032(3) 0.037(3) 0.024(3) -0.002(2) -0.003(2) -0.005(2)
C47 0.026(3) 0.022(3) 0.024(2) -0.003(2) -0.006(2) -0.003(2)
C48 0.042(3) 0.033(3) 0.025(3) 0.001(2) -0.017(2) -0.001(3)
O1S_1 0.034(2) 0.036(2) 0.078(3) -0.008(2) -0.013(2) -0.0094(19)
C1S_1 0.045(4) 0.042(4) 0.096(5) -0.011(4) -0.010(4) -0.015(3)
O1S_2 0.043(2) 0.039(2) 0.056(2) -0.017(2) -0.021(2) 0.0021(19)
C1S_2 0.056(4) 0.039(3) 0.046(3) -0.016(3) -0.009(3) -0.005(3)
O1S_3 0.088(4) 0.084(4) 0.081(4) -0.014(3) -0.002(3) 0.023(3)
C1S_3 0.102(7) 0.086(6) 0.117(7) -0.068(5) -0.057(5) 0.037(5)

loop_
_atom_type_symbol
_atom_type_description
_atom_type_scat_dispersion_real
_atom_type_scat_dispersion_imag
_atom_type_scat_source
C C 0.0033 0.0016 'International Tables Vol C Tables 4.2.6.8 and 6.1.1.4'
H H 0.0000 0.0000 'International Tables Vol C Tables 4.2.6.8 and 6.1.1.4'
Cl Cl 0.1484 0.1585 'International Tables Vol C Tables 4.2.6.8 and 6.1.1.4'
N N 0.0061 0.0033 'International Tables Vol C Tables 4.2.6.8 and 6.1.1.4'
O O 0.0106 0.0060 'International Tables Vol C Tables 4.2.6.8 and 6.1.1.4'
Re Re -1.0185 7.2310 'International Tables Vol C Tables 4.2.6.8 and 6.1.1.4'

loop_
_exptl_crystal_face_index_h
_exptl_crystal_face_index_k
_exptl_crystal_face_index_l
_exptl_crystal_face_perp_dist
1.00 1.00 0.00 0.0990
-1.00 -1.00 0.00 0.1070
1.00 1.00 1.00 0.0910
-1.00 -1.00 -1.00 0.0780
0.00 -1.00 1.00 0.0560
0.00 -1.00 0.00 0.0380
0.00 1.00 0.00 0.0480
0.00 -1.00 -1.00 0.0190
0.00 1.00 1.00 0.0360
1.00 -1.00 1.00 0.0790
-1.00 1.00 -1.00 0.0650
-1.00 1.00 1.00 0.0830
0.00 0.00 -1.00 0.0280
0.00 0.00 1.00 0.0600
1.00 0.00 1.00 0.0860
1.00 0.00 -1.00 0.0800
1.00 0.00 0.00 0.0890
-1.00 1.00 0.00 0.0710

loop_
_geom_angle_atom_site_label_1
_geom_angle_atom_site_label_2
_geom_angle_atom_site_label_3
_geom_angle
_geom_angle_site_symmetry_1
_geom_angle_site_symmetry_3
_geom_angle_publ_flag
N1 Re1 Cl1 84.18(10) . . ?
N1 Re1 N2 74.04(13) . . ?
N2 Re1 Cl1 81.24(9) . . ?
C1 Re1 Cl1 90.91(13) . . ?
C1 Re1 N1 173.31(16) . . ?
C1 Re1 N2 100.77(16) . . ?
C2 Re1 Cl1 86.43(14) . . ?
C2 Re1 N1 95.60(17) . . ?
C2 Re1 N2 164.58(16) . . ?
C2 Re1 C1 88.60(19) . . ?
C2 Re1 C3 88.83(19) . . ?
C3 Re1 Cl1 175.19(14) . . ?
C3 Re1 N1 95.43(16) . . ?
C3 Re1 N2 103.29(16) . . ?
C3 Re1 C1 89.84(19) . . ?
C4 N1 Re1 125.8(3) . . ?
C4 N1 C8 118.7(4) . . ?
C8 N1 Re1 115.1(3) . . ?
C9 N2 Re1 109.6(3) . . ?
C9 N2 C17 118.2(4) . . ?
C17 N2 Re1 125.0(3) . . ?
C16 N3 C24 117.4(4) . . ?
C18 N3 C16 116.2(3) . . ?
C18 N3 C24 115.8(3) . . ?
O1 C1 Re1 177.7(4) . . ?
O2 C2 Re1 176.5(4) . . ?
O3 C3 Re1 175.5(4) . . ?
N1 C4 H4 118.8 . . ?
N1 C4 C5 122.5(5) . . ?
C5 C4 H4 118.8 . . ?
C4 C5 H5 120.3 . . ?
C6 C5 C4 119.4(5) . . ?
C6 C5 H5 120.3 . . ?
C5 C6 H6 120.6 . . ?
C5 C6 C7 118.8(5) . . ?
C7 C6 H6 120.6 . . ?
C6 C7 H7 119.9 . . ?
C6 C7 C8 120.2(5) . . ?
C8 C7 H7 119.9 . . ?
N1 C8 C7 120.4(5) . . ?
N1 C8 C9 114.9(4) . . ?
C7 C8 C9 124.6(4) . . ?
N2 C9 C8 116.2(4) . . ?
N2 C9 C10 122.4(4) . . ?
C10 C9 C8 121.4(4) . . ?
C9 C10 H10 120.3 . . ?
C11 C10 C9 119.4(5) . . ?
C11 C10 H10 120.3 . . ?
C10 C11 H11 119.8 . . ?
C10 C11 C12 120.4(5) . . ?
C12 C11 H11 119.8 . . ?
C11 C12 C13 122.9(5) . . ?
C11 C12 C17 117.9(4) . . ?
C13 C12 C17 119.1(5) . . ?
C12 C13 H13 119.5 . . ?
C14 C13 C12 121.1(5) . . ?
C14 C13 H13 119.5 . . ?
C13 C14 H14 120.3 . . ?
C13 C14 C15 119.5(5) . . ?
C15 C14 H14 120.3 . . ?
C14 C15 H15 119.0 . . ?
C16 C15 C14 122.1(5) . . ?
C16 C15 H15 119.0 . . ?
C15 C16 N3 121.2(4) . . ?
C15 C16 C17 119.0(4) . . ?
C17 C16 N3 119.5(4) . . ?
N2 C17 C12 120.0(4) . . ?
N2 C17 C16 121.7(4) . . ?
C16 C17 C12 118.2(4) . . ?
C19 C18 N3 123.3(4) . . ?
C19 C18 C23 117.8(4) . . ?
C23 C18 N3 118.9(4) . . ?
C18 C19 H19 119.9 . . ?
C20 C19 C18 120.2(4) . . ?
C20 C19 H19 119.9 . . ?
C19 C20 H20 119.2 . . ?
C21 C20 C19 121.6(5) . . ?
C21 C20 H20 119.2 . . ?
C20 C21 H21 120.5 . . ?
C22 C21 C20 119.0(5) . . ?
C22 C21 H21 120.5 . . ?
C21 C22 H22 119.7 . . ?
C21 C22 C23 120.6(5) . . ?
C23 C22 H22 119.7 . . ?
C18 C23 H23 119.6 . . ?
C22 C23 C18 120.9(4) . . ?
C22 C23 H23 119.6 . . ?
N3 C24 H24A 109.5 . . ?
N3 C24 H24B 109.5 . . ?
N3 C24 H24C 109.5 . . ?
H24A C24 H24B 109.5 . . ?
H24A C24 H24C 109.5 . . ?
H24B C24 H24C 109.5 . . ?
N4 Re2 Cl2 83.89(10) . . ?
N4 Re2 N5 73.92(13) . . ?
N5 Re2 Cl2 81.66(9) . . ?
C25 Re2 Cl2 88.26(15) . . ?
C25 Re2 N4 170.64(17) . . ?
C25 Re2 N5 99.95(16) . . ?
C26 Re2 Cl2 90.65(15) . . ?
C26 Re2 N4 95.35(17) . . ?
C26 Re2 N5 167.33(16) . . ?
C26 Re2 C25 89.80(19) . . ?
C26 Re2 C27 86.7(2) . . ?
C27 Re2 Cl2 177.14(13) . . ?
C27 Re2 N4 97.38(16) . . ?
C27 Re2 N5 101.14(16) . . ?
C27 Re2 C25 90.70(19) . . ?
C28 N4 Re2 125.6(3) . . ?
C28 N4 C32 118.5(4) . . ?
C32 N4 Re2 115.5(3) . . ?
C33 N5 Re2 110.3(3) . . ?
C33 N5 C41 118.0(4) . . ?
C41 N5 Re2 126.3(3) . . ?
C40 N6 C48 116.1(4) . . ?
C42 N6 C40 115.7(3) . . ?
C42 N6 C48 114.5(4) . . ?
O4 C25 Re2 177.6(4) . . ?
O5 C26 Re2 176.9(4) . . ?
O6 C27 Re2 174.2(4) . . ?
N4 C28 H28 118.7 . . ?
N4 C28 C29 122.7(5) . . ?
C29 C28 H28 118.7 . . ?
C28 C29 H29 120.6 . . ?
C28 C29 C30 118.8(5) . . ?
C30 C29 H29 120.6 . . ?
C29 C30 H30 120.2 . . ?
C29 C30 C31 119.6(5) . . ?
C31 C30 H30 120.2 . . ?
C30 C31 H31 120.5 . . ?
C30 C31 C32 118.9(4) . . ?
C32 C31 H31 120.5 . . ?
N4 C32 C31 121.5(4) . . ?
N4 C32 C33 115.1(4) . . ?
C31 C32 C33 123.3(4) . . ?
N5 C33 C32 116.0(4) . . ?
N5 C33 C34 122.8(4) . . ?
C34 C33 C32 121.1(4) . . ?
C33 C34 H34 120.4 . . ?
C35 C34 C33 119.1(4) . . ?
C35 C34 H34 120.4 . . ?
C34 C35 H35 119.7 . . ?
C34 C35 C36 120.6(4) . . ?
C36 C35 H35 119.7 . . ?
C37 C36 C35 122.5(4) . . ?
C37 C36 C41 119.7(4) . . ?
C41 C36 C35 117.8(4) . . ?
C36 C37 H37 119.9 . . ?
C38 C37 C36 120.3(5) . . ?
C38 C37 H37 119.9 . . ?
C37 C38 H38 119.8 . . ?
C37 C38 C39 120.3(4) . . ?
C39 C38 H38 119.8 . . ?
C38 C39 H39 119.4 . . ?
C40 C39 C38 121.3(4) . . ?
C40 C39 H39 119.4 . . ?
N6 C40 C41 120.0(4) . . ?
C39 C40 N6 121.3(4) . . ?
C39 C40 C41 118.4(4) . . ?
N5 C41 C36 120.1(4) . . ?
N5 C41 C40 121.3(4) . . ?
C36 C41 C40 118.6(4) . . ?
C43 C42 N6 120.5(4) . . ?
C47 C42 N6 122.0(4) . . ?
C47 C42 C43 117.5(4) . . ?
C42 C43 H43 119.7 . . ?
C44 C43 C42 120.7(4) . . ?
C44 C43 H43 119.7 . . ?
C43 C44 H44 119.3 . . ?
C43 C44 C45 121.4(5) . . ?
C45 C44 H44 119.3 . . ?
C44 C45 H45 120.6 . . ?
C46 C45 C44 118.9(5) . . ?
C46 C45 H45 120.6 . . ?
C45 C46 H46 119.7 . . ?
C45 C46 C47 120.7(4) . . ?
C47 C46 H46 119.6 . . ?
C42 C47 H47 119.6 . . ?
C46 C47 C42 120.8(4) . . ?
C46 C47 H47 119.6 . . ?
N6 C48 H48A 109.5 . . ?
N6 C48 H48B 109.5 . . ?
N6 C48 H48C 109.5 . . ?
H48A C48 H48B 109.5 . . ?
H48A C48 H48C 109.5 . . ?
H48B C48 H48C 109.5 . . ?
C1S_1 O1S_1 H1S_1 109.5 . . ?
O1S_1 C1S_1 H1SA_1 109.5 . . ?
O1S_1 C1S_1 H1SB_1 109.5 . . ?
O1S_1 C1S_1 H1SC_1 109.5 . . ?
H1SA_1 C1S_1 H1SB_1 109.5 . . ?
H1SA_1 C1S_1 H1SC_1 109.5 . . ?
H1SB_1 C1S_1 H1SC_1 109.5 . . ?
C1S_2 O1S_2 H1S_2 109.5 . . ?
O1S_2 C1S_2 H1SA_2 109.5 . . ?
O1S_2 C1S_2 H1SB_2 109.5 . . ?
O1S_2 C1S_2 H1SC_2 109.5 . . ?
H1SA_2 C1S_2 H1SB_2 109.5 . . ?
H1SA_2 C1S_2 H1SC_2 109.5 . . ?
H1SB_2 C1S_2 H1SC_2 109.5 . . ?
C1S_3 O1S_3 H1S_3 109.5 . . ?
O1S_3 C1S_3 H1SA_3 109.5 . . ?
O1S_3 C1S_3 H1SB_3 109.5 . . ?
O1S_3 C1S_3 H1SC_3 109.5 . . ?
H1SA_3 C1S_3 H1SB_3 109.5 . . ?
H1SA_3 C1S_3 H1SC_3 109.5 . . ?
H1SB_3 C1S_3 H1SC_3 109.5 . . ?

loop_
_geom_bond_atom_site_label_1
_geom_bond_atom_site_label_2
_geom_bond_distance
_geom_bond_site_symmetry_2
_geom_bond_publ_flag
Re1 Cl1 2.5062(11) . ?
Re1 N1 2.158(3) . ?
Re1 N2 2.237(3) . ?
Re1 C1 1.911(5) . ?
Re1 C2 1.890(5) . ?
Re1 C3 1.896(5) . ?
O1 C1 1.156(5) . ?
O2 C2 1.151(5) . ?
O3 C3 1.158(5) . ?
N1 C4 1.347(6) . ?
N1 C8 1.354(5) . ?
N2 C9 1.339(5) . ?
N2 C17 1.390(5) . ?
N3 C16 1.424(5) . ?
N3 C18 1.422(5) . ?
N3 C24 1.464(5) . ?
C4 H4 0.9300 . ?
C4 C5 1.370(7) . ?
C5 H5 0.9300 . ?
C5 C6 1.366(8) . ?
C6 H6 0.9300 . ?
C6 C7 1.378(7) . ?
C7 H7 0.9300 . ?
C7 C8 1.386(6) . ?
C8 C9 1.463(6) . ?
C9 C10 1.409(6) . ?
C10 H10 0.9300 . ?
C10 C11 1.346(7) . ?
C11 H11 0.9300 . ?
C11 C12 1.403(7) . ?
C12 C13 1.407(7) . ?
C12 C17 1.428(6) . ?
C13 H13 0.9300 . ?
C13 C14 1.340(7) . ?
C14 H14 0.9300 . ?
C14 C15 1.415(7) . ?
C15 H15 0.9300 . ?
C15 C16 1.353(6) . ?
C16 C17 1.422(6) . ?
C18 C19 1.396(6) . ?
C18 C23 1.399(6) . ?
C19 H19 0.9300 . ?
C19 C20 1.378(6) . ?
C20 H20 0.9300 . ?
C20 C21 1.372(7) . ?
C21 H21 0.9300 . ?
C21 C22 1.372(7) . ?
C22 H22 0.9300 . ?
C22 C23 1.383(6) . ?
C23 H23 0.9300 . ?
C24 H24A 0.9600 . ?
C24 H24B 0.9600 . ?
C24 H24C 0.9600 . ?
Re2 Cl2 2.4930(12) . ?
Re2 N4 2.149(4) . ?
Re2 N5 2.242(3) . ?
Re2 C25 1.924(5) . ?
Re2 C26 1.896(5) . ?
Re2 C27 1.899(5) . ?
O4 C25 1.148(5) . ?
O5 C26 1.156(5) . ?
O6 C27 1.157(5) . ?
N4 C28 1.349(6) . ?
N4 C32 1.352(5) . ?
N5 C33 1.338(5) . ?
N5 C41 1.398(5) . ?
N6 C40 1.427(5) . ?
N6 C42 1.418(5) . ?
N6 C48 1.487(5) . ?
C28 H28 0.9300 . ?
C28 C29 1.373(6) . ?
C29 H29 0.9300 . ?
C29 C30 1.376(7) . ?
C30 H30 0.9300 . ?
C30 C31 1.383(6) . ?
C31 H31 0.9300 . ?
C31 C32 1.390(6) . ?
C32 C33 1.466(6) . ?
C33 C34 1.415(6) . ?
C34 H34 0.9300 . ?
C34 C35 1.341(6) . ?
C35 H35 0.9300 . ?
C35 C36 1.421(6) . ?
C36 C37 1.403(6) . ?
C36 C41 1.420(6) . ?
C37 H37 0.9300 . ?
C37 C38 1.362(7) . ?
C38 H38 0.9300 . ?
C38 C39 1.405(6) . ?
C39 H39 0.9300 . ?
C39 C40 1.383(6) . ?
C40 C41 1.431(6) . ?
C42 C43 1.400(6) . ?
C42 C47 1.397(6) . ?
C43 H43 0.9300 . ?
C43 C44 1.373(6) . ?
C44 H44 0.9300 . ?
C44 C45 1.379(7) . ?
C45 H45 0.9300 . ?
C45 C46 1.370(7) . ?
C46 H46 0.9300 . ?
C46 C47 1.391(6) . ?
C47 H47 0.9300 . ?
C48 H48A 0.9600 . ?
C48 H48B 0.9600 . ?
C48 H48C 0.9600 . ?
O1S_1 H1S_1 0.8200 . ?
O1S_1 C1S_1 1.399(6) . ?
C1S_1 H1SA_1 0.9600 . ?
C1S_1 H1SB_1 0.9600 . ?
C1S_1 H1SC_1 0.9600 . ?
O1S_2 H1S_2 0.8200 . ?
O1S_2 C1S_2 1.403(6) . ?
C1S_2 H1SA_2 0.9600 . ?
C1S_2 H1SB_2 0.9600 . ?
C1S_2 H1SC_2 0.9600 . ?
O1S_3 H1S_3 0.8200 . ?
O1S_3 C1S_3 1.390(8) . ?
C1S_3 H1SA_3 0.9600 . ?
C1S_3 H1SB_3 0.9600 . ?
C1S_3 H1SC_3 0.9600 . ?

loop_
_geom_torsion_atom_site_label_1
_geom_torsion_atom_site_label_2
_geom_torsion_atom_site_label_3
_geom_torsion_atom_site_label_4
_geom_torsion
_geom_torsion_site_symmetry_1
_geom_torsion_site_symmetry_2
_geom_torsion_site_symmetry_3
_geom_torsion_site_symmetry_4
_geom_torsion_publ_flag
Re1 N1 C4 C5 172.2(4) . . . . ?
Re1 N1 C8 C7 -171.8(3) . . . . ?
Re1 N1 C8 C9 10.2(5) . . . . ?
Re1 N2 C9 C8 -32.1(4) . . . . ?
Re1 N2 C9 C10 145.5(3) . . . . ?
Re1 N2 C17 C12 -132.9(3) . . . . ?
Re1 N2 C17 C16 50.3(5) . . . . ?
N1 C4 C5 C6 -0.9(8) . . . . ?
N1 C8 C9 N2 15.9(5) . . . . ?
N1 C8 C9 C10 -161.7(4) . . . . ?
N2 C9 C10 C11 -5.2(7) . . . . ?
N3 C16 C17 N2 13.7(6) . . . . ?
N3 C16 C17 C12 -163.1(4) . . . . ?
N3 C18 C19 C20 177.6(4) . . . . ?
N3 C18 C23 C22 -177.5(4) . . . . ?
C4 N1 C8 C7 1.7(6) . . . . ?
C4 N1 C8 C9 -176.2(4) . . . . ?
C4 C5 C6 C7 1.4(8) . . . . ?
C5 C6 C7 C8 -0.3(8) . . . . ?
C6 C7 C8 N1 -1.3(7) . . . . ?
C6 C7 C8 C9 176.4(4) . . . . ?
C7 C8 C9 N2 -161.9(4) . . . . ?
C7 C8 C9 C10 20.4(7) . . . . ?
C8 N1 C4 C5 -0.6(7) . . . . ?
C8 C9 C10 C11 172.2(4) . . . . ?
C9 N2 C17 C12 14.4(6) . . . . ?
C9 N2 C17 C16 -162.4(4) . . . . ?
C9 C10 C11 C12 8.7(7) . . . . ?
C10 C11 C12 C13 175.5(5) . . . . ?
C10 C11 C12 C17 -0.9(7) . . . . ?
C11 C12 C13 C14 -173.6(5) . . . . ?
C11 C12 C17 N2 -10.9(6) . . . . ?
C11 C12 C17 C16 166.0(4) . . . . ?
C12 C13 C14 C15 4.5(8) . . . . ?
C13 C12 C17 N2 172.6(4) . . . . ?
C13 C12 C17 C16 -10.5(6) . . . . ?
C13 C14 C15 C16 -4.0(8) . . . . ?
C14 C15 C16 N3 170.1(4) . . . . ?
C14 C15 C16 C17 -3.9(7) . . . . ?
C15 C16 C17 N2 -172.1(4) . . . . ?
C15 C16 C17 C12 11.0(6) . . . . ?
C16 N3 C18 C19 -5.1(6) . . . . ?
C16 N3 C18 C23 172.6(4) . . . . ?
C17 N2 C9 C8 176.0(4) . . . . ?
C17 N2 C9 C10 -6.4(6) . . . . ?
C17 C12 C13 C14 2.8(8) . . . . ?
C18 N3 C16 C15 -103.1(5) . . . . ?
C18 N3 C16 C17 70.9(5) . . . . ?
C18 C19 C20 C21 0.6(7) . . . . ?
C19 C18 C23 C22 0.3(7) . . . . ?
C19 C20 C21 C22 -1.1(8) . . . . ?
C20 C21 C22 C23 1.2(8) . . . . ?
C21 C22 C23 C18 -0.8(7) . . . . ?
C23 C18 C19 C20 -0.1(7) . . . . ?
C24 N3 C16 C15 40.3(6) . . . . ?
C24 N3 C16 C17 -145.7(4) . . . . ?
C24 N3 C18 C19 -149.0(4) . . . . ?
C24 N3 C18 C23 28.7(6) . . . . ?
Re2 N4 C28 C29 -171.1(4) . . . . ?
Re2 N4 C32 C31 171.1(3) . . . . ?
Re2 N4 C32 C33 -11.9(5) . . . . ?
Re2 N5 C33 C32 29.7(4) . . . . ?
Re2 N5 C33 C34 -148.5(3) . . . . ?
Re2 N5 C41 C36 136.4(3) . . . . ?
Re2 N5 C41 C40 -46.5(5) . . . . ?
N4 C28 C29 C30 0.9(8) . . . . ?
N4 C32 C33 N5 -13.1(6) . . . . ?
N4 C32 C33 C34 165.1(4) . . . . ?
N5 C33 C34 C35 3.7(7) . . . . ?
N6 C40 C41 N5 -16.1(6) . . . . ?
N6 C40 C41 C36 161.0(4) . . . . ?
N6 C42 C43 C44 177.4(4) . . . . ?
N6 C42 C47 C46 -177.2(4) . . . . ?
C28 N4 C32 C31 -1.7(6) . . . . ?
C28 N4 C32 C33 175.2(4) . . . . ?
C28 C29 C30 C31 -1.8(8) . . . . ?
C29 C30 C31 C32 1.0(7) . . . . ?
C30 C31 C32 N4 0.8(7) . . . . ?
C30 C31 C32 C33 -175.9(4) . . . . ?
C31 C32 C33 N5 163.8(4) . . . . ?
C31 C32 C33 C34 -18.0(7) . . . . ?
C32 N4 C28 C29 0.9(7) . . . . ?
C32 C33 C34 C35 -174.4(4) . . . . ?
C33 N5 C41 C36 -14.7(6) . . . . ?
C33 N5 C41 C40 162.3(4) . . . . ?
C33 C34 C35 C36 -6.6(7) . . . . ?
C34 C35 C36 C37 -178.0(4) . . . . ?
C34 C35 C36 C41 -1.0(6) . . . . ?
C35 C36 C37 C38 174.5(4) . . . . ?
C35 C36 C41 N5 11.9(6) . . . . ?
C35 C36 C41 C40 -165.3(4) . . . . ?
C36 C37 C38 C39 -6.3(7) . . . . ?
C37 C36 C41 N5 -171.0(4) . . . . ?
C37 C36 C41 C40 11.8(6) . . . . ?
C37 C38 C39 C40 5.5(7) . . . . ?
C38 C39 C40 N6 -169.3(4) . . . . ?
C38 C39 C40 C41 4.0(7) . . . . ?
C39 C40 C41 N5 170.4(4) . . . . ?
C39 C40 C41 C36 -12.5(6) . . . . ?
C40 N6 C42 C43 -165.9(4) . . . . ?
C40 N6 C42 C47 13.2(6) . . . . ?
C41 N5 C33 C32 -174.8(4) . . . . ?
C41 N5 C33 C34 7.0(6) . . . . ?
C41 C36 C37 C38 -2.4(7) . . . . ?
C42 N6 C40 C39 96.7(5) . . . . ?
C42 N6 C40 C41 -76.5(5) . . . . ?
C42 C43 C44 C45 0.2(8) . . . . ?
C43 C42 C47 C46 1.8(7) . . . . ?
C43 C44 C45 C46 1.1(8) . . . . ?
C44 C45 C46 C47 -0.9(8) . . . . ?
C45 C46 C47 C42 -0.6(7) . . . . ?
C47 C42 C43 C44 -1.7(7) . . . . ?
C48 N6 C40 C39 -41.7(6) . . . . ?
C48 N6 C40 C41 145.1(4) . . . . ?
C48 N6 C42 C43 -26.8(6) . . . . ?
C48 N6 C42 C47 152.2(4) . . . . ?
